data_7127194
loop_
_publ_author_name
'Gao, Bingjian'
'Zou, Suchen'
'Yang, Guoqing'
'Ding, Yongzheng'
'Huang, Hanmin'

_publ_section_title
;
 Carbonylative cycloaddition between two different alkenes enabled by
 reactive directing groups: expedited construction of bridged polycyclic
 skeletons.
;
_journal_issue 81
_journal_name_full 'Chemical communications (Cambridge, England)'
_journal_page_first 12198
_journal_page_last 12201
_journal_paper_doi 10.1039/d0cc05362g
_journal_volume 56
_journal_year 2020
_chemical_formula_moiety 'C19 H18 O2'
_chemical_formula_sum 'C19 H18 O2'
_chemical_formula_weight 278.33
_space_group_crystal_system monoclinic
_space_group_IT_number 14
_space_group_name_Hall '-P 2yn'
_space_group_name_H-M_alt 'P 1 21/n 1'
_atom_sites_solution_hydrogens geom
_atom_sites_solution_primary dual
_audit_creation_date 2020-02-11
_audit_creation_method
;
Olex2 1.3
(compiled Nov 21 2019 18:26:39 for OlexSys, GUI svn.r6003)
;
_audit_update_record
;
2020-03-15 deposited with the CCDC.	2020-09-02 downloaded from the CCDC.
;
_cell_angle_alpha 90
_cell_angle_beta 90.2129(13)
_cell_angle_gamma 90
_cell_formula_units_Z 4
_cell_length_a 14.4303(2)
_cell_length_b 7.16982(9)
_cell_length_c 14.45517(18)
_cell_measurement_reflns_used 7053
_cell_measurement_temperature 293(2)
_cell_measurement_theta_max 73.7400
_cell_measurement_theta_min 4.3070
_cell_volume 1495.56(3)
_computing_molecular_graphics 'Olex2 1.3 (Dolomanov et al., 2009)'
_computing_publication_material 'Olex2 1.3 (Dolomanov et al., 2009)'
_computing_structure_refinement 'SHELXL 2018/3 (Sheldrick, 2015)'
_computing_structure_solution 'SHELXD  (Sheldrick, 2008)'
_diffrn_ambient_temperature 293(2)
_diffrn_measured_fraction_theta_full 0.983
_diffrn_measured_fraction_theta_max 0.970
_diffrn_measurement_device_type 'SuperNova, Dual, Cu at zero, AtlasS2'
_diffrn_radiation_type CuK\a
_diffrn_radiation_wavelength 1.54184
_diffrn_reflns_av_R_equivalents 0.0315
_diffrn_reflns_av_unetI/netI 0.0186
_diffrn_reflns_Laue_measured_fraction_full 0.983
_diffrn_reflns_Laue_measured_fraction_max 0.970
_diffrn_reflns_limit_h_max 17
_diffrn_reflns_limit_h_min -17
_diffrn_reflns_limit_k_max 8
_diffrn_reflns_limit_k_min -8
_diffrn_reflns_limit_l_max 18
_diffrn_reflns_limit_l_min -17
_diffrn_reflns_number 12756
_diffrn_reflns_point_group_measured_fraction_full 0.983
_diffrn_reflns_point_group_measured_fraction_max 0.970
_diffrn_reflns_theta_full 67.684
_diffrn_reflns_theta_max 73.864
_diffrn_reflns_theta_min 4.321
_exptl_absorpt_coefficient_mu 0.623
_exptl_crystal_density_diffrn 1.236
_exptl_crystal_description block
_exptl_crystal_F_000 592
_refine_diff_density_max 0.126
_refine_diff_density_min -0.204
_refine_diff_density_rms 0.046
_refine_ls_extinction_method none
_refine_ls_goodness_of_fit_ref 1.040
_refine_ls_hydrogen_treatment constr
_refine_ls_matrix_type full
_refine_ls_number_parameters 192
_refine_ls_number_reflns 2918
_refine_ls_number_restraints 0
_refine_ls_restrained_S_all 1.040
_refine_ls_R_factor_all 0.0530
_refine_ls_R_factor_gt 0.0469
_refine_ls_shift/su_max 0.000
_refine_ls_shift/su_mean 0.000
_refine_ls_structure_factor_coef Fsqd
_refine_ls_weighting_details 'w=1/[\s^2^(Fo^2^)+(0.0785P)^2^+0.1728P] where P=(Fo^2^+2Fc^2^)/3'
_refine_ls_weighting_scheme calc
_refine_ls_wR_factor_gt 0.1302
_refine_ls_wR_factor_ref 0.1357
_reflns_Friedel_coverage 0.000
_reflns_number_gt 2486
_reflns_number_total 2918
_reflns_threshold_expression 'I > 2\s(I)'
_cod_data_source_file d0cc05362g2.cif
_cod_data_source_block gbj-x18z20-1-8
_cod_depositor_comments 'Adding full bibliography for 7127193--7127197.cif.'
_cod_original_cell_volume 1495.55(3)
_cod_database_code 7127194
_shelx_shelxl_version_number 2018/3
_shelx_space_group_comment
;
The symmetry employed for this shelxl refinement is uniquely defined
by the following loop, which should always be used as a source of
symmetry information in preference to the above space-group names.
They are only intended as comments.
;
_olex2_refinement_description
;
1. Fixed Uiso
 At 1.2 times of:
  All C(H) groups
 At 1.5 times of:
  All C(H,H,H) groups
2.a Ternary CH refined with riding coordinates:
 C9(H9), C10(H10), C12(H12)
2.b Aromatic/amide H refined with riding coordinates:
 C7(H7), C3(H3), C17(H17), C6(H6), C5(H5), C14(H14), C4(H4), C15(H15), C16(H16)
2.c Idealised Me refined as rotating group:
 C1(H1A,H1B,H1C), C11(H11A,H11B,H11C)
;
_olex2_submission_special_instructions 'No special instructions were received'

loop_
_space_group_symop_operation_xyz
'x, y, z'
'-x+1/2, y+1/2, -z+1/2'
'-x, -y, -z'
'x-1/2, -y-1/2, z-1/2'

loop_
_atom_site_label
_atom_site_type_symbol
_atom_site_fract_x
_atom_site_fract_y
_atom_site_fract_z
_atom_site_U_iso_or_equiv
_atom_site_adp_type
_atom_site_occupancy
_atom_site_site_symmetry_order
_atom_site_calc_flag
_atom_site_refinement_flags_posn
_atom_site_refinement_flags_adp
_atom_site_refinement_flags_occupancy
_atom_site_disorder_assembly
_atom_site_disorder_group
O2 O 0.44048(8) 0.00823(14) 0.11667(7) 0.0611(3) Uani 1 1 d . . . . .
C2 C 0.63552(9) 0.19489(17) 0.31919(9) 0.0477(3) Uani 1 1 d . . . . .
O1 O 0.48091(9) -0.27973(15) 0.15214(9) 0.0758(4) Uani 1 1 d . . . . .
C19 C 0.47646(10) -0.11948(19) 0.17513(10) 0.0537(3) Uani 1 1 d . . . . .
C9 C 0.58397(9) 0.10986(17) 0.23806(8) 0.0464(3) Uani 1 1 d . . . . .
H9 H 0.630167 0.042870 0.201290 0.056 Uiso 1 1 calc R U . . .
C8 C 0.50903(9) -0.03840(16) 0.26736(9) 0.0459(3) Uani 1 1 d . . . . .
C7 C 0.59366(11) 0.31948(19) 0.37945(10) 0.0556(4) Uani 1 1 d . . . . .
H7 H 0.531756 0.351337 0.370772 0.067 Uiso 1 1 calc R U . . .
C18 C 0.42565(9) 0.06173(18) 0.30606(9) 0.0483(3) Uani 1 1 d . . . . .
C13 C 0.38742(10) 0.18968(19) 0.24468(10) 0.0564(4) Uani 1 1 d . . . . .
C10 C 0.53952(11) 0.25690(18) 0.17287(9) 0.0548(4) Uani 1 1 d . . . . .
H10 H 0.539153 0.377328 0.204934 0.066 Uiso 1 1 calc R U . . .
C1 C 0.54853(12) -0.1898(2) 0.32900(12) 0.0645(4) Uani 1 1 d . . . . .
H1A H 0.502258 -0.283642 0.339314 0.097 Uiso 1 1 calc R U . . .
H1B H 0.566991 -0.136611 0.387169 0.097 Uiso 1 1 calc R U . . .
H1C H 0.601372 -0.245073 0.299607 0.097 Uiso 1 1 calc R U . . .
C3 C 0.72800(10) 0.1518(2) 0.33354(12) 0.0626(4) Uani 1 1 d . . . . .
H3 H 0.757439 0.068700 0.293948 0.075 Uiso 1 1 calc R U . . .
C12 C 0.43890(11) 0.19749(19) 0.15577(10) 0.0590(4) Uani 1 1 d . . . . .
H12 H 0.408524 0.283960 0.112794 0.071 Uiso 1 1 calc R U . . .
C17 C 0.38599(11) 0.0357(2) 0.39222(11) 0.0651(4) Uani 1 1 d . . . . .
H17 H 0.410694 -0.050871 0.433393 0.078 Uiso 1 1 calc R U . . .
C6 C 0.64300(13) 0.3972(2) 0.45253(11) 0.0686(4) Uani 1 1 d . . . . .
H6 H 0.613909 0.479219 0.492920 0.082 Uiso 1 1 calc R U . . .
C5 C 0.73504(14) 0.3528(2) 0.46520(13) 0.0785(5) Uani 1 1 d . . . . .
H5 H 0.768241 0.405715 0.513820 0.094 Uiso 1 1 calc R U . . .
C14 C 0.31047(13) 0.2938(3) 0.27027(15) 0.0813(6) Uani 1 1 d . . . . .
H14 H 0.284993 0.380945 0.229905 0.098 Uiso 1 1 calc R U . . .
C4 C 0.77752(12) 0.2312(3) 0.40637(14) 0.0772(5) Uani 1 1 d . . . . .
H4 H 0.839669 0.201254 0.414973 0.093 Uiso 1 1 calc R U . . .
C11 C 0.59362(16) 0.2790(3) 0.08326(12) 0.0825(6) Uani 1 1 d . . . . .
H11A H 0.656832 0.309986 0.097339 0.124 Uiso 1 1 calc R U . . .
H11B H 0.566437 0.376754 0.046786 0.124 Uiso 1 1 calc R U . . .
H11C H 0.591675 0.164137 0.049166 0.124 Uiso 1 1 calc R U . . .
C15 C 0.27240(14) 0.2655(4) 0.35680(17) 0.0954(7) Uani 1 1 d . . . . .
H15 H 0.220633 0.333864 0.374439 0.114 Uiso 1 1 calc R U . . .
C16 C 0.30939(13) 0.1398(3) 0.41615(14) 0.0863(6) Uani 1 1 d . . . . .
H16 H 0.282716 0.123335 0.474047 0.104 Uiso 1 1 calc R U . . .

loop_
_atom_site_aniso_label
_atom_site_aniso_U_11
_atom_site_aniso_U_22
_atom_site_aniso_U_33
_atom_site_aniso_U_23
_atom_site_aniso_U_13
_atom_site_aniso_U_12
O2 0.0796(7) 0.0559(6) 0.0476(5) -0.0066(4) -0.0152(5) -0.0079(5)
C2 0.0517(7) 0.0411(6) 0.0502(7) 0.0030(5) -0.0062(5) -0.0032(5)
O1 0.0910(8) 0.0497(6) 0.0866(8) -0.0231(5) -0.0093(6) -0.0015(5)
C19 0.0579(8) 0.0457(7) 0.0575(7) -0.0091(6) -0.0031(6) -0.0031(6)
C9 0.0520(7) 0.0415(6) 0.0456(6) -0.0041(5) -0.0010(5) 0.0013(5)
C8 0.0529(7) 0.0366(6) 0.0480(7) -0.0002(5) -0.0065(5) 0.0019(5)
C7 0.0617(8) 0.0495(7) 0.0555(8) -0.0053(6) -0.0119(6) 0.0006(6)
C18 0.0511(7) 0.0441(6) 0.0495(7) -0.0049(5) -0.0069(5) -0.0009(5)
C13 0.0581(8) 0.0493(7) 0.0617(8) -0.0068(6) -0.0183(6) 0.0074(6)
C10 0.0804(10) 0.0416(6) 0.0423(7) 0.0022(5) -0.0095(6) -0.0076(6)
C1 0.0743(9) 0.0442(7) 0.0749(10) 0.0109(7) -0.0126(8) 0.0063(6)
C3 0.0547(8) 0.0543(8) 0.0786(10) 0.0024(7) -0.0073(7) -0.0003(6)
C12 0.0788(10) 0.0462(7) 0.0517(7) 0.0034(6) -0.0235(7) 0.0025(6)
C17 0.0677(9) 0.0702(10) 0.0574(8) -0.0066(7) 0.0024(7) -0.0097(7)
C6 0.0897(11) 0.0567(8) 0.0594(8) -0.0097(7) -0.0174(8) -0.0048(8)
C5 0.0923(12) 0.0638(9) 0.0791(11) 0.0025(8) -0.0407(10) -0.0137(9)
C14 0.0718(10) 0.0721(11) 0.0997(14) -0.0209(10) -0.0298(10) 0.0249(8)
C4 0.0603(9) 0.0698(10) 0.1013(13) 0.0114(10) -0.0310(9) -0.0071(8)
C11 0.1176(15) 0.0790(11) 0.0509(8) 0.0058(8) 0.0049(9) -0.0305(11)
C15 0.0637(11) 0.1114(16) 0.1109(17) -0.0521(14) -0.0034(11) 0.0200(10)
C16 0.0668(11) 0.1126(16) 0.0797(12) -0.0353(12) 0.0140(9) -0.0061(10)

loop_
_atom_type_symbol
_atom_type_description
_atom_type_scat_dispersion_real
_atom_type_scat_dispersion_imag
_atom_type_scat_source
C C 0.0181 0.0091 'International Tables Vol C Tables 4.2.6.8 and 6.1.1.4'
H H 0.0000 0.0000 'International Tables Vol C Tables 4.2.6.8 and 6.1.1.4'
O O 0.0492 0.0322 'International Tables Vol C Tables 4.2.6.8 and 6.1.1.4'

loop_
_geom_angle_atom_site_label_1
_geom_angle_atom_site_label_2
_geom_angle_atom_site_label_3
_geom_angle
_geom_angle_site_symmetry_1
_geom_angle_site_symmetry_3
_geom_angle_publ_flag
C19 O2 C12 113.09(10) . . ?
C7 C2 C9 122.10(12) . . ?
C3 C2 C9 119.77(13) . . ?
C3 C2 C7 118.11(13) . . ?
O2 C19 C8 113.90(11) . . ?
O1 C19 O2 119.89(13) . . ?
O1 C19 C8 126.21(14) . . ?
C2 C9 H9 106.5 . . ?
C2 C9 C8 113.52(10) . . ?
C2 C9 C10 113.43(10) . . ?
C8 C9 H9 106.5 . . ?
C10 C9 H9 106.5 . . ?
C10 C9 C8 109.83(10) . . ?
C19 C8 C9 103.39(10) . . ?
C18 C8 C19 105.15(10) . . ?
C18 C8 C9 109.11(10) . . ?
C18 C8 C1 114.92(12) . . ?
C1 C8 C19 110.78(11) . . ?
C1 C8 C9 112.62(11) . . ?
C2 C7 H7 119.6 . . ?
C2 C7 C6 120.84(14) . . ?
C6 C7 H7 119.6 . . ?
C13 C18 C8 113.11(12) . . ?
C17 C18 C8 126.97(13) . . ?
C17 C18 C13 119.92(14) . . ?
C18 C13 C12 112.22(12) . . ?
C18 C13 C14 120.04(16) . . ?
C14 C13 C12 127.73(15) . . ?
C9 C10 H10 108.3 . . ?
C12 C10 C9 107.36(10) . . ?
C12 C10 H10 108.3 . . ?
C11 C10 C9 112.04(14) . . ?
C11 C10 H10 108.3 . . ?
C11 C10 C12 112.33(12) . . ?
C8 C1 H1A 109.5 . . ?
C8 C1 H1B 109.5 . . ?
C8 C1 H1C 109.5 . . ?
H1A C1 H1B 109.5 . . ?
H1A C1 H1C 109.5 . . ?
H1B C1 H1C 109.5 . . ?
C2 C3 H3 119.5 . . ?
C2 C3 C4 120.93(16) . . ?
C4 C3 H3 119.5 . . ?
O2 C12 C13 107.81(12) . . ?
O2 C12 C10 107.61(12) . . ?
O2 C12 H12 110.3 . . ?
C13 C12 C10 110.30(11) . . ?
C13 C12 H12 110.3 . . ?
C10 C12 H12 110.3 . . ?
C18 C17 H17 120.4 . . ?
C16 C17 C18 119.13(17) . . ?
C16 C17 H17 120.4 . . ?
C7 C6 H6 120.0 . . ?
C5 C6 C7 120.00(16) . . ?
C5 C6 H6 120.0 . . ?
C6 C5 H5 120.0 . . ?
C4 C5 C6 119.99(14) . . ?
C4 C5 H5 120.0 . . ?
C13 C14 H14 120.6 . . ?
C15 C14 C13 118.86(17) . . ?
C15 C14 H14 120.6 . . ?
C3 C4 H4 119.9 . . ?
C5 C4 C3 120.12(15) . . ?
C5 C4 H4 119.9 . . ?
C10 C11 H11A 109.5 . . ?
C10 C11 H11B 109.5 . . ?
C10 C11 H11C 109.5 . . ?
H11A C11 H11B 109.5 . . ?
H11A C11 H11C 109.5 . . ?
H11B C11 H11C 109.5 . . ?
C14 C15 H15 119.5 . . ?
C16 C15 C14 120.94(17) . . ?
C16 C15 H15 119.5 . . ?
C17 C16 H16 119.5 . . ?
C15 C16 C17 121.09(19) . . ?
C15 C16 H16 119.5 . . ?

loop_
_geom_bond_atom_site_label_1
_geom_bond_atom_site_label_2
_geom_bond_distance
_geom_bond_site_symmetry_2
_geom_bond_publ_flag
O2 C19 1.3487(17) . ?
O2 C12 1.4702(17) . ?
C2 C9 1.5146(17) . ?
C2 C7 1.388(2) . ?
C2 C3 1.385(2) . ?
O1 C19 1.1979(17) . ?
C19 C8 1.5270(17) . ?
C9 H9 0.9800 . ?
C9 C8 1.5754(18) . ?
C9 C10 1.5513(17) . ?
C8 C18 1.5103(19) . ?
C8 C1 1.5143(17) . ?
C7 H7 0.9300 . ?
C7 C6 1.3885(19) . ?
C18 C13 1.3891(18) . ?
C18 C17 1.385(2) . ?
C13 C12 1.488(2) . ?
C13 C14 1.389(2) . ?
C10 H10 0.9800 . ?
C10 C12 1.532(2) . ?
C10 C11 1.523(2) . ?
C1 H1A 0.9600 . ?
C1 H1B 0.9600 . ?
C1 H1C 0.9600 . ?
C3 H3 0.9300 . ?
C3 C4 1.392(2) . ?
C12 H12 0.9800 . ?
C17 H17 0.9300 . ?
C17 C16 1.379(3) . ?
C6 H6 0.9300 . ?
C6 C5 1.377(3) . ?
C5 H5 0.9300 . ?
C5 C4 1.365(3) . ?
C14 H14 0.9300 . ?
C14 C15 1.383(3) . ?
C4 H4 0.9300 . ?
C11 H11A 0.9600 . ?
C11 H11B 0.9600 . ?
C11 H11C 0.9600 . ?
C15 H15 0.9300 . ?
C15 C16 1.353(3) . ?
C16 H16 0.9300 . ?

loop_
_geom_torsion_atom_site_label_1
_geom_torsion_atom_site_label_2
_geom_torsion_atom_site_label_3
_geom_torsion_atom_site_label_4
_geom_torsion
_geom_torsion_site_symmetry_1
_geom_torsion_site_symmetry_2
_geom_torsion_site_symmetry_3
_geom_torsion_site_symmetry_4
_geom_torsion_publ_flag
O2 C19 C8 C9 -59.05(14) . . . . ?
O2 C19 C8 C18 55.34(15) . . . . ?
O2 C19 C8 C1 -179.93(12) . . . . ?
C2 C9 C8 C19 -173.14(11) . . . . ?
C2 C9 C8 C18 75.35(13) . . . . ?
C2 C9 C8 C1 -53.51(15) . . . . ?
C2 C9 C10 C12 -131.52(12) . . . . ?
C2 C9 C10 C11 104.69(14) . . . . ?
C2 C7 C6 C5 0.9(2) . . . . ?
C2 C3 C4 C5 0.3(3) . . . . ?
O1 C19 C8 C9 120.49(16) . . . . ?
O1 C19 C8 C18 -125.11(16) . . . . ?
O1 C19 C8 C1 -0.4(2) . . . . ?
C19 O2 C12 C13 -55.62(15) . . . . ?
C19 O2 C12 C10 63.35(15) . . . . ?
C19 C8 C18 C13 -53.42(14) . . . . ?
C19 C8 C18 C17 125.67(14) . . . . ?
C9 C2 C7 C6 -179.12(13) . . . . ?
C9 C2 C3 C4 178.59(14) . . . . ?
C9 C8 C18 C13 56.92(13) . . . . ?
C9 C8 C18 C17 -123.99(14) . . . . ?
C9 C10 C12 O2 -57.34(13) . . . . ?
C9 C10 C12 C13 60.02(14) . . . . ?
C8 C9 C10 C12 -3.30(14) . . . . ?
C8 C9 C10 C11 -127.09(12) . . . . ?
C8 C18 C13 C12 -0.48(16) . . . . ?
C8 C18 C13 C14 -179.71(13) . . . . ?
C8 C18 C17 C16 -179.87(14) . . . . ?
C7 C2 C9 C8 -71.44(16) . . . . ?
C7 C2 C9 C10 54.86(17) . . . . ?
C7 C2 C3 C4 0.0(2) . . . . ?
C7 C6 C5 C4 -0.6(3) . . . . ?
C18 C13 C12 O2 56.51(14) . . . . ?
C18 C13 C12 C10 -60.73(15) . . . . ?
C18 C13 C14 C15 -0.9(2) . . . . ?
C18 C17 C16 C15 0.4(3) . . . . ?
C13 C18 C17 C16 -0.8(2) . . . . ?
C13 C14 C15 C16 0.4(3) . . . . ?
C10 C9 C8 C19 58.70(12) . . . . ?
C10 C9 C8 C18 -52.82(13) . . . . ?
C10 C9 C8 C1 178.32(11) . . . . ?
C1 C8 C18 C13 -175.50(11) . . . . ?
C1 C8 C18 C17 3.58(19) . . . . ?
C3 C2 C9 C8 110.07(14) . . . . ?
C3 C2 C9 C10 -123.64(14) . . . . ?
C3 C2 C7 C6 -0.6(2) . . . . ?
C12 O2 C19 O1 179.24(15) . . . . ?
C12 O2 C19 C8 -1.19(17) . . . . ?
C12 C13 C14 C15 179.99(16) . . . . ?
C17 C18 C13 C12 -179.64(12) . . . . ?
C17 C18 C13 C14 1.1(2) . . . . ?
C6 C5 C4 C3 0.0(3) . . . . ?
C14 C13 C12 O2 -124.32(16) . . . . ?
C14 C13 C12 C10 118.44(16) . . . . ?
C14 C15 C16 C17 -0.2(3) . . . . ?
C11 C10 C12 O2 66.27(15) . . . . ?
C11 C10 C12 C13 -176.37(13) . . . . ?
